data_7108905
loop_
_publ_author_name
'Carlos Jarava-Barrera'
'Francisco Esteban'
'Carmen Navarro-Ranninger'
'Alejandro Parra'
'Jose Aleman'

_publ_section_title
;
 Asymmetric synthesis of trans-dihydroarylfurans in a
 Friedel-Crafts/substitution domino reaction under squaramide catalysis
;
_journal_issue 20
_journal_name_full 'Chemical communications (Cambridge, England)'
_journal_page_first 2001
_journal_page_last 2003
_journal_paper_doi 10.1039/c2cc38534a
_journal_volume 49
_journal_year 2013
_chemical_formula_sum 'C18 H12 Br N O3'
_chemical_formula_weight 370.20
_chemical_name_common CJ143
_space_group_crystal_system orthorhombic
_space_group_IT_number 19
_space_group_name_Hall 'P 2ac 2ab'
_space_group_name_H-M_alt 'P 21 21 21'
_symmetry_space_group_name_Hall 'P 2ac 2ab'
_symmetry_space_group_name_H-M 'P 21 21 21'
_atom_sites_solution_hydrogens geom
_atom_sites_solution_primary direct
_atom_sites_solution_secondary difmap
_cell_angle_alpha 90
_cell_angle_beta 90
_cell_angle_gamma 90
_cell_formula_units_Z 8
_cell_length_a 9.0050(11)
_cell_length_b 12.3558(14)
_cell_length_c 28.675(3)
_cell_measurement_reflns_used 6137
_cell_measurement_temperature 296.(2)
_cell_measurement_theta_max 22.0990
_cell_measurement_theta_min 2.3706
_cell_volume 3190.5(6)
_computing_cell_refinement 'SAINT V7.68A (Bruker AXS, 2009)'
_computing_data_collection 'Bruker Instrument Service v2010.9.0.0'
_computing_data_reduction 'SAINT V7.68A (Bruker AXS, 2009)'
_computing_structure_refinement 'SHELXL-97 (Sheldrick, 2008)'
_computing_structure_solution 'SHELXS-97 (Sheldrick, 2008)'
_diffrn_ambient_temperature 296.(2)
_diffrn_detector_area_resol_mean 8.3333
_diffrn_measured_fraction_theta_full 1.000
_diffrn_measured_fraction_theta_max 1.000
_diffrn_radiation_wavelength 0.71073
_diffrn_reflns_av_R_equivalents 0.0453
_diffrn_reflns_av_sigmaI/netI 0.0423
_diffrn_reflns_limit_h_max 10
_diffrn_reflns_limit_h_min -10
_diffrn_reflns_limit_k_max 14
_diffrn_reflns_limit_k_min -13
_diffrn_reflns_limit_l_max 31
_diffrn_reflns_limit_l_min -34
_diffrn_reflns_number 27019
_diffrn_reflns_theta_full 25.35
_diffrn_reflns_theta_max 25.35
_diffrn_reflns_theta_min 1.42
_exptl_absorpt_coefficient_mu 2.591
_exptl_absorpt_correction_T_max 0.65
_exptl_absorpt_correction_T_min 0.47
_exptl_absorpt_correction_type multi-scan
_exptl_absorpt_process_details sadabs
_exptl_crystal_colour 'clear colourless'
_exptl_crystal_density_diffrn 1.541
_exptl_crystal_density_method 'not measured'
_exptl_crystal_description prismatic
_exptl_crystal_F_000 1488
_exptl_crystal_size_max 0.400
_exptl_crystal_size_mid 0.180
_exptl_crystal_size_min 0.180
_refine_diff_density_max 0.412
_refine_diff_density_min -0.463
_refine_ls_abs_structure_details 'Flack H D (1983), Acta Cryst. A39, 876-881'
_refine_ls_abs_structure_Flack -0.013(10)
_refine_ls_extinction_coef 0.0065(6)
_refine_ls_extinction_method SHELXL
_refine_ls_goodness_of_fit_ref 1.051
_refine_ls_hydrogen_treatment refxyz
_refine_ls_matrix_type full
_refine_ls_number_parameters 416
_refine_ls_number_reflns 5842
_refine_ls_number_restraints 0
_refine_ls_restrained_S_all 1.051
_refine_ls_R_factor_all 0.0761
_refine_ls_R_factor_gt 0.0437
_refine_ls_shift/su_max 0.001
_refine_ls_shift/su_mean 0.000
_refine_ls_structure_factor_coef Fsqd
_refine_ls_weighting_details 'calc w=1/[\s^2^(Fo^2^)+(0.0678P)^2^+0.9214P] where P=(Fo^2^+2Fc^2^)/3'
_refine_ls_weighting_scheme calc
_refine_ls_wR_factor_gt 0.1027
_refine_ls_wR_factor_ref 0.1279
_reflns_number_gt 4131
_reflns_number_total 5842
_reflns_threshold_expression >2sigma(I)
_cod_data_source_file c2cc38534a.txt
_cod_data_source_block 2
_cod_database_code 7108905

loop_
_space_group_symop_operation_xyz
'x, y, z'
'x+1/2, -y+1/2, -z'
'-x, y+1/2, -z+1/2'
'-x+1/2, -y, z+1/2'

loop_
_atom_site_type_symbol
_atom_site_label
_atom_site_fract_x
_atom_site_fract_y
_atom_site_fract_z
_atom_site_U_iso_or_equiv
_atom_site_adp_type
_atom_site_calc_flag
_atom_site_refinement_flags
_atom_site_occupancy
Br Br1 0.65104(9) 1.01363(6) 1.085347(19) 0.0930(3) Uani d . 1
Br Br2 0.86253(9) 0.23061(6) 0.96825(2) 0.0888(3) Uani d . 1
C C1 0.7703(5) 0.8684(4) 0.86977(17) 0.0507(12) Uani d . 1
C C2 0.8580(6) 0.7787(4) 0.8772(2) 0.0622(13) Uani d . 1
H H2 0.8974 0.7397 0.8524 0.075 Uiso calc R 1
C C3 0.8852(5) 0.7490(4) 0.9224(2) 0.0649(15) Uani d . 1
H H3 0.9429 0.688 0.9282 0.078 Uiso calc R 1
C C4 0.8279(6) 0.8085(4) 0.96046(19) 0.0554(13) Uani d . 1
C C5 0.8563(6) 0.7798(5) 1.0070(2) 0.0710(16) Uani d . 1
H H5 0.9135 0.7188 1.0132 0.085 Uiso calc R 1
C C6 0.8028(6) 0.8385(5) 1.0431(2) 0.0701(16) Uani d . 1
H H6 0.8221 0.8179 1.0737 0.084 Uiso calc R 1
C C7 0.7184(6) 0.9302(4) 1.03380(18) 0.0573(13) Uani d . 1
C C8 0.6834(5) 0.9621(4) 0.98951(15) 0.0461(11) Uani d . 1
H H8 0.6251 1.0232 0.9846 0.055 Uiso calc R 1
C C9 0.7366(5) 0.9016(4) 0.95121(16) 0.0446(11) Uani d . 1
C C10 0.7093(5) 0.9287(4) 0.90417(15) 0.0410(11) Uani d . 1
C C11 0.6204(5) 1.0203(4) 0.88372(14) 0.0456(11) Uani d . 1
H H11 0.6666 1.0893 0.8922 0.055 Uiso calc R 1
C C12 0.6469(6) 0.9976(4) 0.83065(14) 0.0492(11) Uani d . 1
H H12 0.5519 0.9909 0.8142 0.059 Uiso calc R 1
C C13 0.4565(5) 1.0242(4) 0.89536(14) 0.0443(11) Uani d . 1
C C14 0.3737(6) 0.9317(4) 0.89984(16) 0.0533(12) Uani d . 1
H H14 0.4202 0.8649 0.897 0.064 Uiso calc R 1
C C15 0.2221(6) 0.9354(6) 0.9085(2) 0.0698(16) Uani d . 1
H H15 0.1678 0.872 0.9122 0.084 Uiso calc R 1
C C16 0.1543(7) 1.0342(7) 0.91152(19) 0.0806(18) Uani d . 1
H H16 0.0521 1.0381 0.9158 0.097 Uiso calc R 1
C C17 0.2347(8) 1.1262(6) 0.9083(2) 0.085(2) Uani d . 1
H H17 0.1874 1.1928 0.9112 0.102 Uiso calc R 1
C C18 0.3861(6) 1.1227(5) 0.9006(2) 0.0694(15) Uani d . 1
H H18 0.4405 1.1866 0.8991 0.083 Uiso calc R 1
C C19 0.7311(5) 0.5180(4) 0.78073(16) 0.0445(11) Uani d . 1
C C20 0.6400(5) 0.5997(4) 0.79980(19) 0.0555(12) Uani d . 1
H H20 0.5998 0.6542 0.7813 0.067 Uiso calc R 1
C C21 0.6141(5) 0.5950(4) 0.84603(19) 0.0563(13) Uani d . 1
H H21 0.5559 0.6485 0.8597 0.068 Uiso calc R 1
C C22 0.6723(5) 0.5114(4) 0.87479(17) 0.0528(12) Uani d . 1
C C23 0.6441(6) 0.5038(5) 0.92360(18) 0.0677(15) Uani d . 1
H H23 0.585 0.5565 0.9375 0.081 Uiso calc R 1
C C24 0.6988(7) 0.4238(5) 0.95064(19) 0.0735(17) Uani d . 1
H H24 0.6783 0.4218 0.9824 0.088 Uiso calc R 1
C C25 0.7884(5) 0.3429(5) 0.92954(17) 0.0576(13) Uani d . 1
C C26 0.8210(5) 0.3442(4) 0.88342(15) 0.0471(11) Uani d . 1
H H26 0.8796 0.2899 0.8706 0.057 Uiso calc R 1
C C27 0.7654(5) 0.4287(4) 0.85466(16) 0.0437(11) Uani d . 1
C C28 0.7940(4) 0.4371(3) 0.80637(16) 0.0397(10) Uani d . 1
C C29 0.8907(4) 0.3684(3) 0.77500(13) 0.0378(10) Uani d . 1
H H29 0.8595 0.2926 0.7772 0.045 Uiso calc R 1
C C30 0.8447(5) 0.4145(3) 0.72676(15) 0.0437(10) Uani d . 1
H H30 0.9325 0.4258 0.7071 0.052 Uiso calc R 1
C C31 1.0563(4) 0.3765(3) 0.78452(14) 0.0377(10) Uani d . 1
C C32 1.1241(5) 0.4779(4) 0.78915(14) 0.0449(10) Uani d . 1
H H32 1.0674 0.5406 0.7869 0.054 Uiso calc R 1
C C33 1.2762(5) 0.4851(5) 0.79714(15) 0.0533(12) Uani d . 1
H H33 1.3212 0.5525 0.7999 0.064 Uiso calc R 1
C C34 1.3597(6) 0.3929(4) 0.80089(15) 0.0537(12) Uani d . 1
H H34 1.4615 0.398 0.8059 0.064 Uiso calc R 1
C C35 1.2935(6) 0.2916(5) 0.79735(18) 0.0605(14) Uani d . 1
H H35 1.35 0.2291 0.8006 0.073 Uiso calc R 1
C C36 1.1411(5) 0.2848(4) 0.78881(16) 0.0494(11) Uani d . 1
H H36 1.0966 0.2172 0.786 0.059 Uiso calc R 1
N N1 0.7361(5) 1.0916(4) 0.81123(14) 0.0547(10) Uani d . 1
N N2 0.7393(5) 0.3343(3) 0.70392(13) 0.0498(10) Uani d . 1
O O1 0.7304(4) 0.9033(3) 0.82553(12) 0.0599(9) Uani d . 1
O O2 0.8689(4) 1.0908(3) 0.81499(14) 0.0748(11) Uani d . 1
O O3 0.6628(5) 1.1650(3) 0.79481(15) 0.0824(12) Uani d . 1
O O4 0.7695(4) 0.5128(2) 0.73387(10) 0.0517(8) Uani d . 1
O O5 0.8011(4) 0.2591(3) 0.68410(14) 0.0707(10) Uani d . 1
O O6 0.6068(4) 0.3459(3) 0.70801(13) 0.0648(10) Uani d . 1

loop_
_atom_site_aniso_label
_atom_site_aniso_U_11
_atom_site_aniso_U_22
_atom_site_aniso_U_33
_atom_site_aniso_U_12
_atom_site_aniso_U_13
_atom_site_aniso_U_23
Br1 0.1213(6) 0.1111(6) 0.0466(3) -0.0019(5) -0.0022(3) -0.0078(3)
Br2 0.1165(6) 0.0940(5) 0.0559(3) 0.0158(5) 0.0102(4) 0.0177(3)
C1 0.051(3) 0.043(3) 0.058(3) -0.012(2) 0.006(2) -0.005(2)
C2 0.056(3) 0.050(3) 0.080(4) -0.012(3) 0.013(3) -0.018(3)
C3 0.042(3) 0.046(3) 0.106(5) 0.002(2) 0.001(3) -0.005(3)
C4 0.043(3) 0.048(3) 0.076(4) -0.004(2) -0.008(3) 0.003(3)
C5 0.060(3) 0.066(4) 0.087(4) 0.008(3) -0.026(3) 0.016(3)
C6 0.061(4) 0.083(4) 0.067(4) -0.009(3) -0.025(3) 0.019(3)
C7 0.055(3) 0.068(3) 0.050(3) -0.005(3) -0.011(2) 0.004(3)
C8 0.044(3) 0.051(3) 0.044(2) -0.004(2) -0.0058(19) -0.001(2)
C9 0.033(2) 0.047(3) 0.054(3) -0.008(2) -0.0054(19) 0.002(2)
C10 0.036(2) 0.040(3) 0.048(3) -0.009(2) 0.0031(19) -0.001(2)
C11 0.052(3) 0.044(2) 0.041(2) -0.012(2) 0.002(2) 0.000(2)
C12 0.054(3) 0.053(3) 0.041(2) -0.022(3) 0.001(2) 0.003(2)
C13 0.051(3) 0.048(3) 0.034(2) -0.001(2) -0.0010(19) 0.006(2)
C14 0.050(3) 0.046(3) 0.064(3) 0.001(3) 0.003(2) 0.000(2)
C15 0.046(3) 0.087(5) 0.077(4) 0.000(3) 0.009(3) -0.009(3)
C16 0.048(3) 0.127(6) 0.067(3) 0.011(4) 0.003(3) 0.003(4)
C17 0.073(4) 0.089(5) 0.093(5) 0.039(4) 0.006(3) 0.006(4)
C18 0.066(4) 0.063(4) 0.080(4) 0.009(3) 0.003(3) 0.007(3)
C19 0.038(2) 0.036(2) 0.059(3) -0.011(2) -0.003(2) 0.001(2)
C20 0.045(3) 0.044(3) 0.078(4) 0.006(2) -0.005(3) 0.001(2)
C21 0.045(3) 0.046(3) 0.079(4) 0.000(2) 0.000(3) -0.013(3)
C22 0.037(3) 0.059(3) 0.062(3) -0.002(2) 0.007(2) -0.017(3)
C23 0.067(3) 0.073(4) 0.063(3) 0.011(3) 0.020(3) -0.016(3)
C24 0.085(4) 0.090(4) 0.046(3) 0.001(3) 0.022(3) -0.010(3)
C25 0.055(3) 0.069(3) 0.049(3) -0.002(3) 0.004(2) 0.003(3)
C26 0.042(3) 0.052(3) 0.047(3) -0.002(2) 0.006(2) 0.002(2)
C27 0.028(2) 0.053(3) 0.050(3) -0.009(2) 0.0030(19) -0.006(2)
C28 0.028(2) 0.038(2) 0.053(3) -0.0064(19) 0.0026(18) -0.002(2)
C29 0.032(2) 0.040(2) 0.042(2) -0.0015(18) 0.0031(17) 0.003(2)
C30 0.040(2) 0.042(3) 0.049(2) -0.002(2) 0.000(2) 0.005(2)
C31 0.035(2) 0.041(3) 0.037(2) 0.002(2) 0.0029(17) -0.002(2)
C32 0.042(3) 0.045(3) 0.048(2) -0.004(2) 0.001(2) -0.001(2)
C33 0.043(3) 0.063(3) 0.053(3) -0.012(3) 0.002(2) -0.007(3)
C34 0.037(3) 0.073(4) 0.051(3) -0.007(3) -0.001(2) -0.006(2)
C35 0.048(3) 0.071(4) 0.063(3) 0.018(3) -0.002(2) -0.001(3)
C36 0.041(3) 0.044(3) 0.063(3) -0.003(2) 0.000(2) -0.004(2)
N1 0.057(3) 0.059(3) 0.048(2) -0.018(2) 0.006(2) 0.004(2)
N2 0.054(3) 0.051(3) 0.044(2) -0.001(2) -0.0099(18) 0.003(2)
O1 0.075(2) 0.053(2) 0.051(2) -0.0129(19) 0.0110(17) -0.0109(17)
O2 0.056(3) 0.079(3) 0.089(3) -0.021(2) 0.010(2) 0.003(2)
O3 0.080(3) 0.075(3) 0.093(3) -0.010(3) 0.009(2) 0.032(2)
O4 0.065(2) 0.0390(18) 0.0512(18) 0.0034(16) -0.0006(15) 0.0088(15)
O5 0.070(3) 0.059(2) 0.083(3) 0.0080(19) -0.0040(19) -0.022(2)
O6 0.040(2) 0.076(2) 0.079(2) -0.0030(18) -0.0115(17) -0.001(2)

loop_
_atom_type_symbol
_atom_type_description
_atom_type_scat_dispersion_real
_atom_type_scat_dispersion_imag
_atom_type_scat_source
C C 0.0033 0.0016 'International Tables Vol C Tables 4.2.6.8 and 6.1.1.4'
H H 0.0000 0.0000 'International Tables Vol C Tables 4.2.6.8 and 6.1.1.4'
N N 0.0061 0.0033 'International Tables Vol C Tables 4.2.6.8 and 6.1.1.4'
O O 0.0106 0.0060 'International Tables Vol C Tables 4.2.6.8 and 6.1.1.4'
Br Br -0.2901 2.4595 'International Tables Vol C Tables 4.2.6.8 and 6.1.1.4'

loop_
_geom_angle_atom_site_label_1
_geom_angle_atom_site_label_2
_geom_angle_atom_site_label_3
_geom_angle
C10 C1 C2 124.2(5)
C10 C1 O1 113.1(4)
C2 C1 O1 122.6(5)
C3 C2 C1 117.7(5)
C3 C2 H2 121.2
C1 C2 H2 121.2
C2 C3 C4 121.8(5)
C2 C3 H3 119.1
C4 C3 H3 119.1
C5 C4 C3 122.4(5)
C5 C4 C9 118.7(5)
C3 C4 C9 118.8(5)
C6 C5 C4 121.8(5)
C6 C5 H5 119.1
C4 C5 H5 119.1
C5 C6 C7 119.0(5)
C5 C6 H6 120.5
C7 C6 H6 120.5
C8 C7 C6 122.7(5)
C8 C7 Br1 119.4(4)
C6 C7 Br1 117.8(4)
C7 C8 C9 119.4(5)
C7 C8 H8 120.3
C9 C8 H8 120.3
C10 C9 C8 123.9(4)
C10 C9 C4 117.7(4)
C8 C9 C4 118.3(4)
C1 C10 C9 119.7(4)
C1 C10 C11 110.2(4)
C9 C10 C11 130.0(4)
C10 C11 C13 117.1(4)
C10 C11 C12 99.4(4)
C13 C11 C12 111.6(4)
C10 C11 H11 109.4
C13 C11 H11 109.4
C12 C11 H11 109.4
O1 C12 N1 108.4(4)
O1 C12 C11 109.5(4)
N1 C12 C11 107.5(3)
O1 C12 H12 110.5
N1 C12 H12 110.5
C11 C12 H12 110.5
C14 C13 C18 118.4(4)
C14 C13 C11 121.7(4)
C18 C13 C11 120.0(5)
C13 C14 C15 121.7(5)
C13 C14 H14 119.2
C15 C14 H14 119.2
C16 C15 C14 118.6(6)
C16 C15 H15 120.7
C14 C15 H15 120.7
C17 C16 C15 120.5(6)
C17 C16 H16 119.8
C15 C16 H16 119.8
C16 C17 C18 120.9(6)
C16 C17 H17 119.6
C18 C17 H17 119.6
C13 C18 C17 119.9(6)
C13 C18 H18 120.1
C17 C18 H18 120.1
C28 C19 O4 112.6(4)
C28 C19 C20 123.8(4)
O4 C19 C20 123.5(4)
C21 C20 C19 116.8(5)
C21 C20 H20 121.6
C19 C20 H20 121.6
C20 C21 C22 122.6(4)
C20 C21 H21 118.7
C22 C21 H21 118.7
C21 C22 C23 123.5(4)
C21 C22 C27 119.8(4)
C23 C22 C27 116.8(5)
C24 C23 C22 123.2(5)
C24 C23 H23 118.4
C22 C23 H23 118.4
C23 C24 C25 118.6(5)
C23 C24 H24 120.7
C25 C24 H24 120.7
C26 C25 C24 122.0(5)
C26 C25 Br2 120.2(4)
C24 C25 Br2 117.7(4)
C25 C26 C27 119.9(4)
C25 C26 H26 120.0
C27 C26 H26 120.0
C28 C27 C26 124.0(4)
C28 C27 C22 116.5(4)
C26 C27 C22 119.5(4)
C19 C28 C27 120.5(4)
C19 C28 C29 109.3(4)
C27 C28 C29 130.3(4)
C28 C29 C31 114.9(3)
C28 C29 C30 99.8(3)
C31 C29 C30 113.4(3)
C28 C29 H29 109.4
C31 C29 H29 109.4
C30 C29 H29 109.4
O4 C30 N2 109.0(4)
O4 C30 C29 108.4(3)
N2 C30 C29 108.1(3)
O4 C30 H30 110.4
N2 C30 H30 110.4
C29 C30 H30 110.4
C36 C31 C32 119.2(4)
C36 C31 C29 120.6(4)
C32 C31 C29 120.3(4)
C33 C32 C31 120.1(4)
C33 C32 H32 119.9
C31 C32 H32 119.9
C34 C33 C32 120.0(5)
C34 C33 H33 120.0
C32 C33 H33 120.0
C33 C34 C35 120.5(5)
C33 C34 H34 119.7
C35 C34 H34 119.7
C34 C35 C36 119.3(5)
C34 C35 H35 120.4
C36 C35 H35 120.4
C31 C36 C35 120.8(5)
C31 C36 H36 119.6
C35 C36 H36 119.6
O2 N1 O3 125.5(4)
O2 N1 C12 119.2(5)
O3 N1 C12 115.2(4)
O6 N2 O5 125.8(4)
O6 N2 C30 119.8(4)
O5 N2 C30 114.3(4)
C1 O1 C12 107.6(3)
C19 O4 C30 107.5(3)

loop_
_geom_bond_atom_site_label_1
_geom_bond_atom_site_label_2
_geom_bond_distance
Br1 C7 1.902(6)
Br2 C25 1.898(5)
C1 C10 1.352(6)
C1 C2 1.378(7)
C1 O1 1.387(6)
C2 C3 1.368(7)
C2 H2 0.93
C3 C4 1.414(7)
C3 H3 0.93
C4 C5 1.404(7)
C4 C9 1.438(7)
C5 C6 1.353(8)
C5 H5 0.93
C6 C7 1.389(8)
C6 H6 0.93
C7 C8 1.367(7)
C8 C9 1.413(6)
C8 H8 0.93
C9 C10 1.412(6)
C10 C11 1.505(6)
C11 C13 1.514(6)
C11 C12 1.566(6)
C11 H11 0.98
C12 O1 1.395(6)
C12 N1 1.518(6)
C12 H12 0.98
C13 C14 1.370(7)
C13 C18 1.381(7)
C14 C15 1.388(7)
C14 H14 0.93
C15 C16 1.368(9)
C15 H15 0.93
C16 C17 1.351(9)
C16 H16 0.93
C17 C18 1.382(9)
C17 H17 0.93
C18 H18 0.93
C19 C28 1.364(6)
C19 O4 1.389(5)
C19 C20 1.411(7)
C20 C21 1.347(7)
C20 H20 0.93
C21 C22 1.422(7)
C21 H21 0.93
C22 C23 1.426(7)
C22 C27 1.442(6)
C23 C24 1.349(8)
C23 H23 0.93
C24 C25 1.421(8)
C24 H24 0.93
C25 C26 1.355(7)
C26 C27 1.421(7)
C26 H26 0.93
C27 C28 1.412(6)
C28 C29 1.513(6)
C29 C31 1.519(6)
C29 C30 1.552(6)
C29 H29 0.98
C30 O4 1.406(5)
C30 N2 1.521(6)
C30 H30 0.98
C31 C36 1.372(6)
C31 C32 1.400(6)
C32 C33 1.392(7)
C32 H32 0.93
C33 C34 1.369(7)
C33 H33 0.93
C34 C35 1.390(7)
C34 H34 0.93
C35 C36 1.396(7)
C35 H35 0.93
C36 H36 0.93
N1 O2 1.201(5)
N1 O3 1.217(6)
N2 O6 1.208(5)
N2 O5 1.222(5)
